data_2006519
loop_
_publ_author_name
'Othman, Abdul Hamid'
'Fun, Hoong-Kun'
'M. Yamin, Bohari'

_publ_section_title
;
 Chlorodimethyl(<i>N</i>-pyrrolidinecarbodithioato-<i>S</i>,<i>S</i>')tin(IV)
;
_journal_issue 9
_journal_name_full 'Acta Crystallographica Section C'
_journal_page_first 1228
_journal_page_last 1230
_journal_paper_doi 10.1107/S0108270197004861
_journal_volume 53
_journal_year 1997
_chemical_formula_iupac '[Sn Cl (C5 H8 N S2) (C H3)2]'
_chemical_formula_sum 'C7 H14 Cl N S2 Sn'
_chemical_formula_weight 330.45
_chemical_melting_point 377.6(5)
_chemical_name_systematic
;
Chloro(N-pyrrolidinecarbodithioato-S,S')dimethyltin(IV)
;
_space_group_IT_number 2
_symmetry_cell_setting triclinic
_symmetry_space_group_name_Hall '-P 1'
_symmetry_space_group_name_H-M 'P -1'
_audit_creation_method SHELXL
_cell_angle_alpha 85.600(10)
_cell_angle_beta 72.950(10)
_cell_angle_gamma 75.97(2)
_cell_formula_units_Z 2
_cell_length_a 6.4220(10)
_cell_length_b 10.129(3)
_cell_length_c 10.1760(10)
_cell_measurement_reflns_used 39
_cell_measurement_temperature 293(2)
_cell_measurement_theta_max 12.5
_cell_measurement_theta_min 5.0
_cell_volume 614.0(2)
_computing_cell_refinement XSCANS
_computing_data_collection 'XSCANS (Siemens, 1994)'
_computing_data_reduction XSCANS
_computing_molecular_graphics SHELXTL/PC
_computing_publication_material SHELXL93
_computing_structure_refinement 'SHELXL93 (Sheldrick, 1993)'
_computing_structure_solution 'SHELXL/PC (Sheldrick, 1990)'
_diffrn_ambient_temperature 293(2)
_diffrn_measurement_device 'Siemens P4 Diffractometer'
_diffrn_measurement_method '\w -2\q scans'
_diffrn_radiation_monochromator graphite
_diffrn_radiation_source 'fine-focus sealed tube'
_diffrn_radiation_type MoK\a
_diffrn_radiation_wavelength 0.71073
_diffrn_reflns_av_R_equivalents 0.0221
_diffrn_reflns_av_sigmaI/netI 0.0226
_diffrn_reflns_limit_h_max 8
_diffrn_reflns_limit_h_min -1
_diffrn_reflns_limit_k_max 13
_diffrn_reflns_limit_k_min -13
_diffrn_reflns_limit_l_max 13
_diffrn_reflns_limit_l_min -13
_diffrn_reflns_number 3572
_diffrn_reflns_theta_max 27.5
_diffrn_reflns_theta_min 2.07
_diffrn_standards_decay_% <3
_diffrn_standards_interval_count 97
_diffrn_standards_number 3
_exptl_absorpt_coefficient_mu 2.593
_exptl_absorpt_correction_T_max 0.484
_exptl_absorpt_correction_T_min 0.273
_exptl_absorpt_correction_type 'Empirical \y scans (XSCANS; Siemens, 1994)'
_exptl_crystal_colour colourless
_exptl_crystal_density_diffrn 1.788
_exptl_crystal_density_method 'not measured'
_exptl_crystal_description 'Rectangular slab'
_exptl_crystal_F_000 324
_exptl_crystal_size_max 1.16
_exptl_crystal_size_mid 0.52
_exptl_crystal_size_min 0.26
_refine_diff_density_max 0.463
_refine_diff_density_min -0.901
_refine_ls_extinction_method none
_refine_ls_goodness_of_fit_all 1.152
_refine_ls_goodness_of_fit_obs 1.172
_refine_ls_hydrogen_treatment refall
_refine_ls_matrix_type full
_refine_ls_number_parameters 165
_refine_ls_number_reflns 2823
_refine_ls_number_restraints 0
_refine_ls_restrained_S_all 1.152
_refine_ls_restrained_S_obs 1.172
_refine_ls_R_factor_all 0.0328
_refine_ls_R_factor_obs .0317
_refine_ls_shift/esd_max 0.000
_refine_ls_shift/esd_mean 0.000
_refine_ls_structure_factor_coef Fsqd
_refine_ls_weighting_details 'w = 1/[\s^2^(Fo^2^)+(0.0399P)^2^+0.6691P] where P=(Fo^2^+2Fc^2^)/3'
_refine_ls_weighting_scheme calc
_refine_ls_wR_factor_all 0.0850
_refine_ls_wR_factor_obs .0842
_reflns_number_observed 2689
_reflns_number_total 2823
_reflns_observed_criterion >2sigma(I)
_cod_data_source_file mu1288.cif
_cod_data_source_block aaho14
_cod_depositor_comments
;
The following automatic conversions were performed:

'_chemical_melting_point' value '104-105\%C' was changed to
'377.6(5)' - it was converted from degrees Celsius(C) to Kelvins(K),
the average value was taken and precision was estimated.

Automatic conversion script
Id: cif_fix_values 1646 2011-03-28 12:23:43Z adriana 
;
_cod_database_code 2006519

loop_
_symmetry_equiv_pos_as_xyz
'x, y, z'
'-x, -y, -z'

loop_
_atom_site_aniso_label
_atom_site_aniso_U_11
_atom_site_aniso_U_22
_atom_site_aniso_U_33
_atom_site_aniso_U_12
_atom_site_aniso_U_13
_atom_site_aniso_U_23
Sn .03691(14) .0528(2) .03907(14) -.01056(10) -.00972(10) .00132(10)
Cl .0749(7) .1125(10) .0413(5) -.0323(7) -.0150(5) -.0093(5)
S1 .0750(7) .0671(6) .0470(5) -.0389(5) -.0253(5) .0046(4)
S2 .0633(6) .0603(6) .0390(4) -.0286(5) -.0168(4) -.0014(4)
N1 .056(2) .043(2) .0415(15) -.0173(13) -.0165(13) .0008(12)
C1 .046(2) .047(2) .040(2) -.0129(14) -.0144(14) -.0009(13)
C2 .068(3) .061(2) .040(2) -.013(2) -.018(2) .000(2)
C3 .102(4) .079(3) .041(2) -.035(3) -.013(2) .009(2)
C4 .100(4) .079(4) .056(3) -.045(3) -.013(3) .013(2)
C5 .069(3) .056(2) .050(2) -.028(2) -.013(2) .000(2)
C6 .040(2) .099(4) .076(3) -.018(2) -.014(2) .008(3)
C7 .055(2) .057(2) .071(3) -.002(2) -.018(2) -.002(2)

loop_
_atom_site_label
_atom_site_fract_x
_atom_site_fract_y
_atom_site_fract_z
_atom_site_U_iso_or_equiv
_atom_site_thermal_displace_type
_atom_site_calc_flag
_atom_site_refinement_flags
_atom_site_occupancy
_atom_site_disorder_group
_atom_site_type_symbol
Sn -.05203(4) -.12710(2) .24393(2) .04322(10) Uani d . 1 . Sn
Cl -.0946(2) -.1983(2) .02934(11) .0742(3) Uani d . 1 . Cl
S1 -.0235(2) -.16390(12) .50976(11) .0576(3) Uani d . 1 . S
S2 -.2172(2) -.31790(11) .35995(9) .0511(2) Uani d . 1 . S
N1 -.2512(6) -.3489(3) .6251(3) .0452(6) Uani d . 1 . N
C1 -.1719(6) -.2834(4) .5127(4) .0433(7) Uani d . 1 . C
C2 -.2152(8) -.3297(5) .7582(4) .0557(9) Uani d . 1 . C
C3 -.3350(11) -.4269(6) .8538(5) .0736(14) Uani d . 1 . C
C4 -.5070(12) -.4489(7) .7913(5) .077(2) Uani d . 1 . C
C5 -.4006(9) -.4421(5) .6373(4) .0568(10) Uani d . 1 . C
C6 .2946(8) -.1406(8) .1686(7) .0719(14) Uani d . 1 . C
C7 -.3025(9) .0553(5) .2809(6) .0627(11) Uani d . 1 . C
H2A -.283(8) -.243(6) .786(5) .060(13) Uiso d . 1 . H
H2B -.050(9) -.368(5) .746(5) .064(14) Uiso d . 1 . H
H3A -.203(15) -.518(10) .863(9) .15(3) Uiso d . 1 . H
H3B -.390(8) -.394(5) .950(5) .064(14) Uiso d . 1 . H
H4A -.653(14) -.354(9) .812(8) .14(3) Uiso d . 1 . H
H4B -.540(10) -.517(6) .813(6) .076(18) Uiso d . 1 . H
H5A -.508(9) -.398(5) .579(5) .065(14) Uiso d . 1 . H
H5B -.318(8) -.522(5) .605(5) .055(13) Uiso d . 1 . H
H6A .363(15) -.176(10) .202(9) .12(3) Uiso d . 1 . H
H6B .336(13) -.116(9) .071(9) .13(3) Uiso d . 1 . H
H6C .31(2) -.054(14) .188(13) .21(5) Uiso d . 1 . H
H7A -.26(2) .123(12) .321(12) .21(5) Uiso d . 1 . H
H7B -.316(12) .105(8) .198(8) .11(2) Uiso d . 1 . H
H7C -.423(13) .038(8) .338(8) .11(3) Uiso d . 1 . H

loop_
_atom_type_symbol
_atom_type_description
_atom_type_scat_dispersion_real
_atom_type_scat_dispersion_imag
_atom_type_scat_source
C C 0.0033 0.0016 'International Tables Vol C Tables 4.2.6.8 and 6.1.1.4'
H H 0.0000 0.0000 'International Tables Vol C Tables 4.2.6.8 and 6.1.1.4'
N N 0.0061 0.0033 'International Tables Vol C Tables 4.2.6.8 and 6.1.1.4'
S S 0.1246 0.1234 'International Tables Vol C Tables 4.2.6.8 and 6.1.1.4'
Cl Cl 0.1484 0.1585 'International Tables Vol C Tables 4.2.6.8 and 6.1.1.4'
Sn Sn -0.6537 1.4246 'International Tables Vol C Tables 4.2.6.8 and 6.1.1.4'

loop_
_geom_angle_atom_site_label_1
_geom_angle_atom_site_label_2
_geom_angle_atom_site_label_3
_geom_angle
_geom_angle_publ_flag
C6 Sn C7 125.4(3) yes
C6 Sn Cl 95.7(2) yes
C7 Sn Cl 99.8(2) yes
C6 Sn S2 123.7(2) yes
C7 Sn S2 109.0(2) yes
Cl Sn S2 87.54(4) yes
C6 Sn S1 91.0(2) yes
C7 Sn S1 96.1(2) yes
Cl Sn S1 154.48(4) yes
S2 Sn S1 68.41(3) yes
C1 S1 Sn 82.47(12) yes
C1 S2 Sn 90.58(12) yes
C1 N1 C2 123.5(3) yes
C1 N1 C5 124.7(3) yes
C2 N1 C5 111.7(3) yes
N1 C1 S1 122.3(3) yes
N1 C1 S2 119.6(3) yes
S1 C1 S2 118.1(2) yes
N1 C2 C3 103.7(4) yes
C4 C3 C2 105.8(4) yes
C3 C4 C5 104.7(4) yes
N1 C5 C4 103.1(4) yes

loop_
_geom_bond_atom_site_label_1
_geom_bond_atom_site_label_2
_geom_bond_site_symmetry_2
_geom_bond_distance
_geom_bond_publ_flag
Sn C6 . 2.105(5) yes
Sn C7 . 2.110(5) yes
Sn Cl . 2.4597(11) yes
Sn S2 . 2.4825(12) yes
Sn S1 . 2.7555(10) yes
S1 C1 . 1.706(4) yes
S2 C1 . 1.738(4) yes
N1 C1 . 1.309(5) yes
N1 C2 . 1.474(5) yes
N1 C5 . 1.476(5) yes
C2 C3 . 1.513(7) yes
C3 C4 . 1.492(9) yes
C4 C5 . 1.518(7) yes

loop_
_geom_torsion_atom_site_label_1
_geom_torsion_atom_site_label_2
_geom_torsion_atom_site_label_3
_geom_torsion_atom_site_label_4
_geom_torsion
C6 Sn S1 C1 -130.4(2)
C7 Sn S1 C1 103.8(2)
Cl Sn S1 C1 -24.8(2)
S2 Sn S1 C1 -4.21(13)
C6 Sn S2 C1 80.2(3)
C7 Sn S2 C1 -85.1(2)
Cl Sn S2 C1 175.39(13)
S1 Sn S2 C1 4.10(13)
C2 N1 C1 S1 -1.9(6)
C5 N1 C1 S1 173.1(3)
C2 N1 C1 S2 178.0(3)
C5 N1 C1 S2 -7.0(5)
Sn S1 C1 N1 -173.7(3)
Sn S1 C1 S2 6.3(2)
Sn S2 C1 N1 173.1(3)
Sn S2 C1 S1 -7.0(2)
C1 N1 C2 C3 -179.4(4)
C5 N1 C2 C3 4.9(5)
N1 C2 C3 C4 -23.8(6)
C2 C3 C4 C5 33.7(6)
C1 N1 C5 C4 -160.3(4)
C2 N1 C5 C4 15.3(5)
C3 C4 C5 N1 -29.6(6)

loop_
_cod_related_entry_id
_cod_related_entry_database
_cod_related_entry_code
1 ChemSpider 24728946
